data_7009339
loop_
_publ_author_name
'He, Zhicong'
'Chaimungkalanont, P. Jinny'
'Craig, Donald C.'
'Colbran, Stephen B.'

_publ_section_title
;
 Copper(II) complexes of 6-hydroxymethyl-substituted
 tris(2-pyridylmethyl)amine ligands
;
_journal_issue 9
_journal_name_full 'Journal of the Chemical Society, Dalton Transactions'
_journal_page_first 1419
_journal_paper_doi 10.1039/b000092m
_journal_year 2000
_chemical_formula_moiety 'C42 H42 Br Cu3 N8 O6 2+, 2(B F4 1-),C4 H8 O, 0.5(C4 H10 O)'
_chemical_formula_sum 'C48 H61 B2 Br Cu3 F8 N8 O7.5'
_chemical_formula_weight 1314.2
_space_group_IT_number 14
_symmetry_cell_setting monoclinic
_symmetry_space_group_name_Hall '-P 2yn'
_symmetry_space_group_name_H-M 'P 1 21/n 1'
_atom_type_scat_source 'International Tables for X-ray Crystallography, Vol. IV'
_audit_creation_method 'RAELSPUB and manual entry'
_cell_angle_alpha 90
_cell_angle_beta 90.407(8)
_cell_angle_gamma 90
_cell_formula_units_Z 4
_cell_length_a 14.600(3)
_cell_length_b 19.021(4)
_cell_length_c 19.560(3)
_cell_measurement_reflns_used 10
_cell_measurement_temperature 294
_cell_measurement_theta_max 20
_cell_measurement_theta_min 19
_cell_volume 5431.8(18)
_diffrn_measurement_device_type 'Nonius CAD-4'
_diffrn_measurement_method \w--2\q
_diffrn_radiation_type 'Cu K\a'
_diffrn_radiation_wavelength 1.54184
_diffrn_reflns_av_R_equivalents 0.027
_diffrn_reflns_limit_h_max 0
_diffrn_reflns_limit_h_min -14
_diffrn_reflns_limit_k_max 18
_diffrn_reflns_limit_k_min 0
_diffrn_reflns_limit_l_max 19
_diffrn_reflns_limit_l_min -19
_diffrn_reflns_number 5860
_diffrn_reflns_theta_max 50
_diffrn_standards_decay_% 7
_diffrn_standards_interval_time 30min
_diffrn_standards_number 1
_exptl_absorpt_coefficient_mu 2.945
_exptl_absorpt_correction_T_max 0.86
_exptl_absorpt_correction_T_min 0.66
_exptl_absorpt_correction_type analytical
_exptl_absorpt_process_details '(DeMeulenaer & Tompa, 1965)'
_exptl_crystal_density_diffrn 1.61
_exptl_crystal_density_method 'not measured'
_exptl_crystal_description needle
_exptl_crystal_F_000 2676.0
_exptl_crystal_size_max 0.28
_exptl_crystal_size_mid 0.09
_exptl_crystal_size_min 0.05
_refine_diff_density_max 1.49
_refine_diff_density_min -1.74
_refine_ls_extinction_method none
_refine_ls_goodness_of_fit_ref 3.29
_refine_ls_hydrogen_treatment noref
_refine_ls_number_parameters 280
_refine_ls_number_reflns 3579
_refine_ls_R_factor_gt 0.062
_refine_ls_shift/su_max 0.004
_refine_ls_structure_factor_coef F
_refine_ls_weighting_details 'w = 1/[\s^2^(F) + 0.0016F^2^]'
_refine_ls_weighting_scheme calc
_refine_ls_wR_factor_ref 0.091
_reflns_number_gt 3579
_reflns_number_total 5581
_reflns_threshold_expression I>3\s(I)
_cod_data_source_file b000092m.txt
_cod_data_source_block COMPOUND7
_cod_depositor_comments
;
 Changing the _atom_site_occupancy data item value from '?' to '1'
 for all fully occupied atom sites.

 Antanas Vaitkus,
 2017-02-09
;
_cod_original_cell_volume 5432(2)
_cod_original_sg_symbol_H-M 'P 21/n'
_cod_database_code 7009339

loop_
_symmetry_equiv_pos_site_id
_symmetry_equiv_pos_as_xyz
1 x,y,z
2 1/2-x,1/2+y,1/2-z
3 -x,-y,-z
4 1/2+x,1/2-y,1/2+z

loop_
_atom_site_label
_atom_site_fract_x
_atom_site_fract_y
_atom_site_fract_z
_atom_site_U_iso_or_equiv
_atom_site_adp_type
_atom_site_type_symbol
_atom_site_occupancy
CuA 0.40820(10) 0.33212(8) 0.17650(7) 0.0458(8) Uani Cu 1
O1A 0.4551(6) 0.5807(4) 0.1449(6) 0.105(2) Uani O 1
O2A 0.3216(4) 0.3677(3) 0.1065(3) 0.0529(9) Uani O 1
O3A 0.1511(4) 0.2312(3) 0.1542(3) 0.0495(8) Uani O 1
N1A 0.4969(4) 0.4119(4) 0.2267(3) 0.0599(9) Uani N 1
N2A 0.4768(4) 0.3086(4) 0.0983(3) 0.0547(9) Uani N 1
N3A 0.3247(4) 0.1936(3) 0.1658(3) 0.0514(8) Uani N 1
N4A 0.5042(6) 0.2674(4) 0.2242(4) 0.0507(7) Uani N 1
C1A 0.5329(7) 0.3047(6) 0.2882(5) 0.0578(9) Uani C 1
C2A 0.5532(5) 0.3809(3) 0.2735(4) 0.063(1) Uani C 1
C3A 0.6217(5) 0.4174(5) 0.3056(4) 0.077(2) Uani C 1
C4A 0.6343(5) 0.4871(5) 0.2902(5) 0.091(2) Uani C 1
C5A 0.5774(6) 0.5194(4) 0.2425(5) 0.091(2) Uani C 1
C6A 0.5097(5) 0.4797(4) 0.2121(4) 0.074(1) Uani C 1
C7A 0.4447(8) 0.5107(6) 0.1606(7) 0.080(1) Uani C 1
C8A 0.5836(7) 0.2588(6) 0.1769(5) 0.0546(8) Uani C 1
C9A 0.5570(5) 0.2725(4) 0.1041(3) 0.058(1) Uani C 1
C10A 0.6069(5) 0.2541(4) 0.0480(4) 0.071(2) Uani C 1
C11A 0.5754(6) 0.2723(5) -0.0158(4) 0.084(2) Uani C 1
C12A 0.4936(6) 0.3091(5) -0.0225(3) 0.082(2) Uani C 1
C13A 0.4468(5) 0.3260(4) 0.0359(4) 0.065(1) Uani C 1
C14A 0.3534(8) 0.3628(6) 0.0381(5) 0.065(1) Uani C 1
C15A 0.4593(7) 0.1991(6) 0.2405(5) 0.0551(7) Uani C 1
C16A 0.4105(5) 0.1692(4) 0.1794(3) 0.0560(8) Uani C 1
C17A 0.4541(5) 0.1241(4) 0.1361(4) 0.0675(8) Uani C 1
C18A 0.4104(6) 0.1027(4) 0.0774(4) 0.078(1) Uani C 1
C19A 0.3227(6) 0.1272(4) 0.0628(4) 0.074(1) Uani C 1
C20A 0.2828(4) 0.1725(4) 0.1085(4) 0.0584(8) Uani C 1
C21A 0.1890(7) 0.2011(6) 0.0958(5) 0.0569(8) Uani C 1
CuB 0.07032(10) 0.31011(8) 0.14623(7) 0.0476(9) Uani Cu 1
O1B 0.0242(6) 0.3444(6) -0.0968(4) 0.109(3) Uani O 1
O2B 0.1606(5) 0.3808(4) 0.1147(3) 0.0536(9) Uani O 1
O3B 0.3253(4) 0.3215(3) 0.2507(3) 0.0474(9) Uani O 1
N1B -0.0239(4) 0.2650(4) 0.0658(4) 0.064(1) Uani N 1
N2B 0.0074(4) 0.3915(3) 0.1757(3) 0.0563(8) Uani N 1
N3B 0.1515(4) 0.3097(3) 0.2853(3) 0.0524(9) Uani N 1
N4B -0.0287(6) 0.2594(4) 0.2060(4) 0.0552(9) Uani N 1
C1B -0.0591(7) 0.1977(6) 0.1661(6) 0.064(1) Uani C 1
C2B -0.0786(5) 0.2152(4) 0.0942(3) 0.068(1) Uani C 1
C3B -0.1451(5) 0.1817(4) 0.0570(5) 0.084(2) Uani C 1
C4B -0.1571(5) 0.1986(5) -0.0107(5) 0.098(3) Uani C 1
C5B -0.1016(6) 0.2493(5) -0.0403(4) 0.097(2) Uani C 1
C6B -0.0360(5) 0.2811(4) 0.0000(4) 0.079(2) Uani C 1
C7B 0.0268(9) 0.3400(8) -0.0241(6) 0.083(2) Uani C 1
C8B -0.1053(7) 0.3103(6) 0.2158(5) 0.060(1) Uani C 1
C9B -0.0710(5) 0.3857(3) 0.2125(4) 0.061(1) Uani C 1
C10B -0.1128(5) 0.4432(5) 0.2402(4) 0.073(1) Uani C 1
C11B -0.0750(6) 0.5085(4) 0.2308(4) 0.084(1) Uani C 1
C12B 0.0050(6) 0.5151(4) 0.1933(5) 0.080(1) Uani C 1
C13B 0.0436(5) 0.4552(4) 0.1668(4) 0.0650(9) Uani C 1
C14B 0.1340(8) 0.4517(6) 0.1262(6) 0.0640(9) Uani C 1
C15B 0.0149(7) 0.2367(6) 0.2724(6) 0.060(1) Uani C 1
C16B 0.0645(5) 0.2966(4) 0.3061(3) 0.059(1) Uani C 1
C17B 0.0216(5) 0.3386(5) 0.3526(4) 0.071(2) Uani C 1
C18B 0.0674(6) 0.3955(5) 0.3792(4) 0.080(2) Uani C 1
C19B 0.1563(6) 0.4095(4) 0.3585(4) 0.073(2) Uani C 1
C20B 0.1955(4) 0.3652(4) 0.3115(4) 0.058(1) Uani C 1
C21B 0.2913(7) 0.3792(6) 0.2869(5) 0.055(1) Uani C 1
Cu 0.23745(10) 0.24708(8) 0.22912(7) 0.0509(7) Uani Cu 1
Br 0.24198(9) 0.15069(8) 0.32359(8) 0.088(1) Uani Br 1
B1A 0.1726(6) 0.4773(6) 0.5691(4) 0.067(7) Uani B 0.57
F1A 0.1775(11) 0.4306(8) 0.6193(6) 0.095(6) Uani F 0.57
F2A 0.0883(7) 0.4783(10) 0.5435(8) 0.130(9) Uani F 0.57
F3A 0.1936(13) 0.5405(7) 0.5931(7) 0.140(9) Uani F 0.57
F4A 0.2311(12) 0.4599(10) 0.5204(7) 0.142(6) Uani F 0.57
B1A' 0.1742(8) 0.4646(7) 0.5731(6) 0.067(7) Uani B 0.43
F1A' 0.1836(17) 0.4289(12) 0.6309(8) 0.108(6) Uani F 0.43
F2A' 0.2491(10) 0.5023(12) 0.5622(12) 0.122(9) Uani F 0.43
F4A' 0.1616(18) 0.4202(10) 0.5216(9) 0.148(9) Uani F 0.43
F3A' 0.1025(12) 0.5071(12) 0.5775(13) 0.125(9) Uani F 0.43
B1B 0.2592(10) 0.3155(9) 0.8441(7) 0.120(9) Uani B 0.48
F1B 0.3376(14) 0.3460(15) 0.8615(13) 0.215(9) Uani F 0.48
F2B 0.2608(16) 0.2487(10) 0.8633(12) 0.170(9) Uani F 0.48
F4B 0.1905(17) 0.3482(12) 0.8748(12) 0.193(9) Uani F 0.48
F3B 0.2477(15) 0.3192(13) 0.7769(7) 0.180(8) Uani F 0.48
B1B' 0.2423(9) 0.2968(7) 0.8456(7) 0.123(9) Uani B 0.52
F1B' 0.2173(15) 0.2848(13) 0.9096(8) 0.200(9) Uani F 0.52
F2B' 0.1811(13) 0.3382(11) 0.8154(12) 0.194(6) Uani F 0.52
F3B' 0.3236(11) 0.3279(12) 0.8452(11) 0.160(9) Uani F 0.52
F4B' 0.2471(16) 0.2364(10) 0.8121(13) 0.215(9) Uani F 0.52
O1T1 0.1505(18) 0.0420(18) 0.5419(23) 0.270(9) Uani O 0.49
C1T1 0.1975(27) 0.0484(19) 0.6046(17) 0.209(9) Uani C 0.49
C2T1 0.2668(25) 0.1051(17) 0.5914(15) 0.145(9) Uani C 0.49
C3T1 0.2736(31) 0.1023(19) 0.5154(16) 0.183(9) Uani C 0.49
C4T1 0.2263(29) 0.0352(20) 0.5000(16) 0.187(7) Uani C 0.49
O1T' 0.3243(16) 0.0612(14) 0.5312(13) 0.159(7) Uani O 0.51
C1T' 0.2988(24) -0.0050(11) 0.5580(17) 0.163(9) Uani C 0.51
C2T' 0.2065(25) 0.0043(15) 0.5883(23) 0.219(9) Uani C 0.51
C3T' 0.1974(25) 0.0806(16) 0.6005(23) 0.189(9) Uani C 0.51
C4T' 0.2748(26) 0.1142(11) 0.5655(20) 0.146(9) Uani C 0.51
OBu 0.1516(15) 0.0021(17) 0.0706(13) 0.216(9) Uani O 0.5
C1Bu 0.0598(14) -0.0054(15) 0.0823(9) 0.228(9) Uani C 0.5
C2Bu 0.0107(18) 0.0284(8) 0.0244(10) 0.267(9) Uani C 0.5
H1C1A 0.5891 0.2818 0.3072 0.064 Uani H 1
H2C1A 0.4824 0.3017 0.3223 0.061 Uani H 1
HC3A 0.6622 0.3935 0.3399 0.083 Uani H 1
HC4A 0.6841 0.5145 0.3133 0.106 Uani H 1
HC5A 0.5854 0.5701 0.2306 0.108 Uani H 1
H1C7A 0.3813 0.5043 0.1785 0.075 Uani H 1
H2C7A 0.4516 0.4835 0.1172 0.076 Uani H 1
H1C8A 0.6072 0.2096 0.1809 0.059 Uani H 1
H2C8A 0.6329 0.2925 0.1906 0.057 Uani H 1
HC10A 0.6656 0.2276 0.0535 0.075 Uani H 1
HC11A 0.6112 0.2592 -0.0573 0.101 Uani H 1
HC12A 0.4695 0.3228 -0.0686 0.097 Uani H 1
H1C14A 0.3082 0.3353 0.0103 0.068 Uani H 1
H2C14A 0.3594 0.4112 0.0187 0.075 Uani H 1
H1C15A 0.4139 0.2067 0.2778 0.057 Uani H 1
H2C15A 0.5070 0.1650 0.2562 0.063 Uani H 1
HC17A 0.5172 0.1068 0.1471 0.073 Uani H 1
HC18A 0.4414 0.0697 0.0452 0.093 Uani H 1
HC19A 0.2897 0.1123 0.0203 0.086 Uani H 1
H1C21A 0.1484 0.1618 0.0801 0.066 Uani H 1
H2C21A 0.1925 0.2377 0.0593 0.059 Uani H 1
H1C1B -0.1160 0.1784 0.1872 0.071 Uani H 1
H2C1B -0.0098 0.1612 0.1677 0.066 Uani H 1
HC3B -0.1846 0.1452 0.0789 0.091 Uani H 1
HC4B -0.2054 0.1745 -0.0385 0.115 Uani H 1
HC5B -0.1092 0.2624 -0.0895 0.114 Uani H 1
H1C7B 0.0910 0.3302 -0.0085 0.075 Uani H 1
H2C7B 0.0059 0.3857 -0.0042 0.082 Uani H 1
H1C8B -0.1337 0.3019 0.2614 0.065 Uani H 1
H2C8B -0.1523 0.3029 0.1790 0.063 Uani H 1
HC10B -0.1704 0.4377 0.2671 0.079 Uani H 1
HC11B -0.1048 0.5510 0.2507 0.100 Uani H 1
HC12B 0.0337 0.5622 0.1858 0.094 Uani H 1
H1C14B 0.1834 0.4762 0.1528 0.067 Uani H 1
H2C14B 0.1252 0.4758 0.0812 0.075 Uani H 1
H1C15B 0.0594 0.1980 0.2632 0.061 Uani H 1
H2C15B -0.0339 0.2192 0.3038 0.069 Uani H 1
HC17B -0.0425 0.3280 0.3672 0.078 Uani H 1
HC18B 0.0368 0.4267 0.4133 0.095 Uani H 1
HC19B 0.1909 0.4507 0.3772 0.084 Uani H 1
H1C21B 0.3320 0.3886 0.3272 0.063 Uani H 1
H2C21B 0.2905 0.4213 0.2563 0.057 Uani H 1
H1C1T 0.2284 0.0033 0.6173 0.255 Uani H 0.49
H2C1T 0.1548 0.0626 0.6419 0.326 Uani H 0.49
H1C2T 0.3269 0.0942 0.6139 0.211 Uani H 0.49
H2C2T 0.2445 0.1520 0.6073 0.176 Uani H 0.49
H1C3T 0.3389 0.1012 0.5003 0.243 Uani H 0.49
H2C3T 0.2417 0.1431 0.4935 0.302 Uani H 0.49
H1C4T 0.2646 -0.0064 0.5128 0.151 Uani H 0.49
H2C4T 0.2083 0.0318 0.4506 0.319 Uani H 0.49
H1C1T' 0.3437 -0.0203 0.5938 0.282 Uani H 0.51
H2C1T' 0.2964 -0.0410 0.5206 0.172 Uani H 0.51
H1C2T' 0.2019 -0.0222 0.6323 0.363 Uani H 0.51
H2C2T' 0.1579 -0.0124 0.5559 0.287 Uani H 0.51
H1C3T' 0.2002 0.0908 0.6507 0.259 Uani H 0.51
H2C3T' 0.1380 0.0982 0.5813 0.284 Uani H 0.51
H1C4T' 0.3154 0.1382 0.5996 0.194 Uani H 0.51
H2C4T' 0.2514 0.1496 0.5317 0.221 Uani H 0.51

loop_
_atom_site_aniso_label
_atom_site_aniso_U_11
_atom_site_aniso_U_22
_atom_site_aniso_U_33
_atom_site_aniso_U_12
_atom_site_aniso_U_13
_atom_site_aniso_U_23
_atom_site_aniso_type_symbol
CuA 0.039(1) 0.052(1) 0.046(1) 0.0016(8) 0.0033(7) 0.0008(9) Cu
O1A 0.070(2) 0.051(2) 0.194(4) -0.007(2) 0.007(2) 0.025(2) O
O2A 0.053(1) 0.056(1) 0.050(1) 0.0025(8) 0.0050(8) 0.013(1) O
O3A 0.050(1) 0.047(1) 0.052(1) 0.0016(8) 0.0026(8) -0.003(1) O
N1A 0.052(1) 0.052(1) 0.076(1) -0.002(1) 0.0021(9) -0.008(1) N
N2A 0.051(1) 0.064(1) 0.048(1) 0.0023(9) 0.0079(9) 0.004(1) N
N3A 0.051(1) 0.044(1) 0.059(2) 0.0038(8) 0.0032(8) -0.002(1) N
N4A 0.049(1) 0.052(1) 0.050(1) 0.0045(9) 0.0015(8) 0.0014(9) N
C1A 0.052(1) 0.069(2) 0.052(1) 0.0043(9) -0.002(1) -0.003(1) C
C2A 0.052(1) 0.066(2) 0.069(2) 0.000(1) -0.002(1) -0.014(1) C
C3A 0.055(1) 0.083(3) 0.092(2) -0.002(1) -0.005(1) -0.029(2) C
C4A 0.058(1) 0.079(3) 0.135(3) -0.007(2) -0.004(2) -0.038(2) C
C5A 0.060(2) 0.061(2) 0.152(3) -0.009(2) 0.001(2) -0.022(2) C
C6A 0.056(1) 0.052(2) 0.114(2) -0.005(1) 0.003(1) -0.007(1) C
C7A 0.061(2) 0.049(2) 0.130(3) -0.004(1) 0.006(1) 0.013(1) C
C8A 0.049(1) 0.057(1) 0.058(2) 0.0048(9) 0.0039(8) -0.002(1) C
C9A 0.051(1) 0.068(2) 0.054(1) 0.0038(9) 0.009(1) -0.003(1) C
C10A 0.055(1) 0.097(3) 0.061(2) 0.005(1) 0.013(1) -0.009(2) C
C11A 0.061(1) 0.135(4) 0.056(2) 0.006(2) 0.017(2) -0.006(2) C
C12A 0.063(2) 0.134(3) 0.050(1) 0.004(2) 0.014(1) 0.008(1) C
C13A 0.057(1) 0.091(2) 0.048(1) 0.003(1) 0.010(1) 0.011(1) C
C14A 0.058(1) 0.086(2) 0.050(1) 0.003(1) 0.0073(9) 0.020(1) C
C15A 0.052(1) 0.052(1) 0.061(2) 0.007(1) 0.0010(9) 0.009(1) C
C16A 0.052(1) 0.046(1) 0.070(2) 0.0060(9) 0.0028(8) -0.001(1) C
C17A 0.056(1) 0.053(1) 0.094(3) 0.009(1) 0.003(1) -0.015(1) C
C18A 0.059(2) 0.069(1) 0.106(3) 0.009(1) 0.004(1) -0.037(2) C
C19A 0.058(1) 0.072(1) 0.090(2) 0.006(1) 0.002(1) -0.036(2) C
C20A 0.053(1) 0.055(1) 0.067(2) 0.0037(8) 0.0026(8) -0.016(1) C
C21A 0.053(1) 0.059(1) 0.059(2) 0.0025(8) 0.0012(8) -0.015(1) C
CuB 0.039(1) 0.049(1) 0.055(1) 0.0019(7) 0.0042(7) 0.0024(9) Cu
O1B 0.075(2) 0.199(5) 0.053(2) 0.015(2) -0.012(2) 0.020(2) O
O2B 0.053(1) 0.054(1) 0.054(1) 0.0053(8) 0.0017(8) 0.012(1) O
O3B 0.050(1) 0.050(1) 0.042(1) 0.0030(8) 0.0027(8) -0.001(1) O
N1B 0.053(1) 0.082(2) 0.058(1) 0.004(1) -0.005(1) -0.010(1) N
N2B 0.051(1) 0.053(1) 0.065(1) 0.008(1) 0.0018(9) 0.001(1) N
N3B 0.052(1) 0.063(1) 0.043(1) 0.0035(8) 0.0060(9) -0.0002(9) N
N4B 0.049(1) 0.056(1) 0.060(1) 0.0005(9) 0.0052(8) 0.001(1) N
C1B 0.051(1) 0.059(2) 0.081(2) -0.003(1) 0.0029(9) -0.005(1) C
C2B 0.052(1) 0.075(2) 0.077(2) 0.000(1) -0.004(1) -0.017(2) C
C3B 0.055(1) 0.097(3) 0.099(3) -0.002(2) -0.008(2) -0.033(2) C
C4B 0.061(2) 0.139(4) 0.094(3) 0.002(2) -0.016(2) -0.043(3) C
C5B 0.064(2) 0.156(4) 0.070(2) 0.008(2) -0.016(2) -0.027(2) C
C6B 0.059(1) 0.120(3) 0.058(2) 0.007(1) -0.010(1) -0.010(2) C
C7B 0.064(2) 0.133(3) 0.053(1) 0.011(1) -0.008(1) 0.013(2) C
C8B 0.049(1) 0.065(2) 0.065(2) 0.0034(9) 0.0057(9) -0.002(2) C
C9B 0.051(1) 0.061(2) 0.071(2) 0.008(1) 0.0040(9) -0.005(1) C
C10B 0.054(1) 0.070(2) 0.096(3) 0.013(1) 0.005(1) -0.016(2) C
C11B 0.059(1) 0.064(2) 0.130(4) 0.016(2) 0.003(2) -0.018(2) C
C12B 0.060(2) 0.053(2) 0.128(3) 0.014(1) 0.001(2) -0.003(1) C
C13B 0.055(1) 0.051(1) 0.089(2) 0.010(1) 0.001(1) 0.005(1) C
C14B 0.057(1) 0.052(2) 0.083(2) 0.007(1) 0.001(1) 0.018(1) C
C15B 0.052(1) 0.066(1) 0.060(1) 0.000(1) 0.009(1) 0.010(1) C
C16B 0.053(1) 0.075(2) 0.048(1) 0.0031(9) 0.009(1) 0.002(1) C
C17B 0.057(1) 0.103(3) 0.053(2) 0.006(1) 0.012(1) -0.010(1) C
C18B 0.060(1) 0.117(3) 0.062(2) 0.009(1) 0.010(1) -0.031(2) C
C19B 0.059(1) 0.098(3) 0.064(2) 0.007(1) 0.006(1) -0.032(1) C
C20B 0.054(1) 0.072(2) 0.049(2) 0.0049(8) 0.0047(8) -0.013(1) C
C21B 0.052(1) 0.060(2) 0.053(1) 0.0036(8) 0.0024(8) -0.013(1) C
Cu 0.041(1) 0.056(1) 0.055(1) 0.0016(8) 0.0045(8) -0.0012(8) Cu
Br 0.069(1) 0.098(2) 0.096(1) -0.0059(8) 0.0028(8) 0.042(1) Br
B1A 0.053(8) 0.099(9) 0.051(8) 0.003(5) 0.002(5) 0.006(5) B
F1A 0.083(9) 0.131(8) 0.071(8) -0.004(5) -0.006(5) 0.031(5) F
F2A 0.069(9) 0.170(9) 0.151(9) -0.012(5) -0.038(7) 0.060(9) F
F3A 0.178(9) 0.106(9) 0.136(9) -0.015(8) -0.031(9) -0.011(5) F
F4A 0.136(9) 0.195(9) 0.097(9) 0.035(7) 0.065(9) 0.017(8) F
B1A' 0.052(8) 0.098(9) 0.049(8) 0.003(5) 0.002(5) 0.005(5) B
F1A' 0.100(9) 0.149(8) 0.075(8) -0.008(6) -0.012(6) 0.040(5) F
F2A' 0.065(7) 0.160(9) 0.141(9) -0.022(7) -0.008(6) 0.056(7) F
F4A' 0.216(9) 0.144(9) 0.085(9) -0.005(8) -0.016(8) -0.033(9) F
F3A' 0.080(9) 0.147(9) 0.149(9) 0.041(8) 0.027(7) 0.031(8) F
B1B 0.075(9) 0.153(9) 0.131(9) -0.012(8) 0.004(9) -0.068(9) B
F1B 0.129(9) 0.263(9) 0.253(9) -0.074(9) -0.030(9) -0.101(9) F
F2B 0.126(9) 0.169(9) 0.214(9) 0.008(9) 0.049(9) -0.029(9) F
F4B 0.162(9) 0.198(9) 0.219(9) 0.037(9) 0.080(9) -0.046(9) F
F3B 0.140(9) 0.265(9) 0.135(9) 0.011(9) -0.007(8) -0.048(9) F
B1B' 0.073(9) 0.156(9) 0.139(9) -0.012(8) 0.006(8) -0.064(9) B
F1B' 0.174(9) 0.253(9) 0.175(9) 0.038(9) 0.066(9) -0.014(9) F
F2B' 0.089(7) 0.271(9) 0.221(9) 0.026(9) 0.004(9) -0.002(9) F
F3B' 0.084(9) 0.203(9) 0.193(9) -0.035(8) -0.009(9) -0.069(9) F
F4B' 0.204(9) 0.178(9) 0.263(9) -0.050(9) 0.040(9) -0.121(9) F
O1T1 0.155(9) 0.243(9) 0.412(9) -0.024(9) 0.004(9) -0.127(9) O
C1T1 0.267(9) 0.137(9) 0.225(9) -0.070(9) 0.129(9) -0.023(9) C
C2T1 0.176(9) 0.128(9) 0.131(9) -0.035(9) 0.032(9) 0.010(9) C
C3T1 0.292(9) 0.127(9) 0.130(9) -0.010(9) 0.041(9) 0.037(9) C
C4T1 0.223(9) 0.181(9) 0.158(9) -0.004(9) -0.035(9) -0.011(9) C
O1T' 0.175(9) 0.130(9) 0.172(9) -0.040(9) 0.052(9) -0.002(9) O
C1T' 0.213(9) 0.125(9) 0.150(9) -0.002(9) 0.017(9) 0.028(9) C
C2T' 0.298(9) 0.133(9) 0.227(9) -0.070(9) 0.144(9) -0.016(9) C
C3T' 0.206(9) 0.138(9) 0.223(9) -0.055(9) 0.092(9) -0.022(9) C
C4T' 0.180(9) 0.119(9) 0.140(9) -0.030(9) 0.041(9) 0.016(9) C
OBu 0.273(9) 0.240(9) 0.136(9) 0.047(9) -0.033(9) -0.015(9) O
C1Bu 0.147(9) 0.317(9) 0.222(9) 0.077(9) 0.070(9) 0.118(9) C
C2Bu 0.243(9) 0.261(9) 0.298(9) 0.146(9) 0.033(9) -0.008(9) C

loop_
_geom_angle_atom_site_label_1
_geom_angle_atom_site_label_2
_geom_angle_atom_site_label_3
_geom_angle
_geom_angle_site_symmetry_1
_geom_angle_site_symmetry_2
_geom_angle_site_symmetry_3
_geom_angle_publ_flag
O2A CuA N1A 116.2(3) 1_555 1_555 1_555 no
O2A CuA N2A 82.0(3) 1_555 1_555 1_555 no
O2A CuA N4A 159.8(3) 1_555 1_555 1_555 no
O2A CuA O3B 99.0(3) 1_555 1_555 1_555 no
N1A CuA N2A 102.1(3) 1_555 1_555 1_555 no
N1A CuA N4A 79.4(3) 1_555 1_555 1_555 no
N1A CuA O3B 96.1(3) 1_555 1_555 1_555 no
N2A CuA N4A 82.2(3) 1_555 1_555 1_555 no
N2A CuA O3B 159.2(3) 1_555 1_555 1_555 no
N4A CuA O3B 91.5(3) 1_555 1_555 1_555 no
CuA O2A C14A 114.7(6) 1_555 1_555 1_555 no
C21A O3A CuB 120.2(6) 1_555 1_555 1_555 no
C21A O3A Cu 114.9(6) 1_555 1_555 1_555 no
CuB O3A Cu 109.6(3) 1_555 1_555 1_555 no
CuA N1A C2A 110.4(4) 1_555 1_555 1_555 no
CuA N1A C6A 130.4(5) 1_555 1_555 1_555 no
C2A N1A C6A 118.6(3) 1_555 1_555 1_555 no
CuA N2A C9A 120.8(4) 1_555 1_555 1_555 no
CuA N2A C13A 120.6(5) 1_555 1_555 1_555 no
C9A N2A C13A 118.6(3) 1_555 1_555 1_555 no
C16A N3A C20A 118.6(3) 1_555 1_555 1_555 no
C16A N3A Cu 128.7(4) 1_555 1_555 1_555 no
C20A N3A Cu 111.9(4) 1_555 1_555 1_555 no
CuA N4A C1A 106.1(6) 1_555 1_555 1_555 no
CuA N4A C8A 108.1(6) 1_555 1_555 1_555 no
CuA N4A C15A 108.3(6) 1_555 1_555 1_555 no
C1A N4A C8A 110.9(8) 1_555 1_555 1_555 no
C1A N4A C15A 110.8(8) 1_555 1_555 1_555 no
C8A N4A C15A 112.4(8) 1_555 1_555 1_555 no
N4A C1A C2A 110.6(8) 1_555 1_555 1_555 no
N1A C2A C1A 115.2(6) 1_555 1_555 1_555 no
N1A C2A C3A 121.7(4) 1_555 1_555 1_555 no
C1A C2A C3A 123.1(7) 1_555 1_555 1_555 no
C2A C3A C4A 119.3(5) 1_555 1_555 1_555 no
C3A C4A C5A 119.7(5) 1_555 1_555 1_555 no
C4A C5A C6A 118.1(5) 1_555 1_555 1_555 no
N1A C6A C5A 122.7(5) 1_555 1_555 1_555 no
N1A C6A C7A 115.8(7) 1_555 1_555 1_555 no
C5A C6A C7A 121.5(8) 1_555 1_555 1_555 no
O1A C7A C6A 117.4(10) 1_555 1_555 1_555 no
N4A C8A C9A 111.8(8) 1_555 1_555 1_555 no
N2A C9A C8A 112.6(6) 1_555 1_555 1_555 no
N2A C9A C10A 121.7(4) 1_555 1_555 1_555 no
C8A C9A C10A 125.6(7) 1_555 1_555 1_555 no
C9A C10A C11A 119.3(5) 1_555 1_555 1_555 no
C10A C11A C12A 119.7(5) 1_555 1_555 1_555 no
C11A C12A C13A 118.1(5) 1_555 1_555 1_555 no
N2A C13A C12A 122.7(5) 1_555 1_555 1_555 no
N2A C13A C14A 112.0(7) 1_555 1_555 1_555 no
C12A C13A C14A 125.3(7) 1_555 1_555 1_555 no
O2A C14A C13A 110.6(8) 1_555 1_555 1_555 no
N4A C15A C16A 111.6(8) 1_555 1_555 1_555 no
N3A C16A C15A 117.3(6) 1_555 1_555 1_555 no
N3A C16A C17A 121.7(4) 1_555 1_555 1_555 no
C15A C16A C17A 120.8(7) 1_555 1_555 1_555 no
C16A C17A C18A 119.3(5) 1_555 1_555 1_555 no
C17A C18A C19A 119.7(5) 1_555 1_555 1_555 no
C18A C19A C20A 118.1(5) 1_555 1_555 1_555 no
N3A C20A C19A 122.7(5) 1_555 1_555 1_555 no
N3A C20A C21A 116.5(6) 1_555 1_555 1_555 no
C19A C20A C21A 120.9(7) 1_555 1_555 1_555 no
O3A C21A C20A 112.4(8) 1_555 1_555 1_555 no
O3A CuB O2B 98.4(3) 1_555 1_555 1_555 no
O3A CuB N1B 97.5(3) 1_555 1_555 1_555 no
O3A CuB N2B 156.5(3) 1_555 1_555 1_555 no
O3A CuB N4B 91.2(3) 1_555 1_555 1_555 no
O2B CuB N1B 116.4(3) 1_555 1_555 1_555 no
O2B CuB N2B 82.3(3) 1_555 1_555 1_555 no
O2B CuB N4B 161.1(3) 1_555 1_555 1_555 no
N1B CuB N2B 103.2(3) 1_555 1_555 1_555 no
N1B CuB N4B 78.1(3) 1_555 1_555 1_555 no
N2B CuB N4B 82.5(3) 1_555 1_555 1_555 no
CuB O2B C14B 114.3(6) 1_555 1_555 1_555 no
CuA O3B C21B 122.1(6) 1_555 1_555 1_555 no
CuA O3B Cu 109.3(3) 1_555 1_555 1_555 no
C21B O3B Cu 116.3(6) 1_555 1_555 1_555 no
CuB N1B C2B 109.8(5) 1_555 1_555 1_555 no
CuB N1B C6B 131.6(5) 1_555 1_555 1_555 no
C2B N1B C6B 118.6(3) 1_555 1_555 1_555 no
CuB N2B C9B 120.5(5) 1_555 1_555 1_555 no
CuB N2B C13B 120.6(5) 1_555 1_555 1_555 no
C9B N2B C13B 118.6(3) 1_555 1_555 1_555 no
C16B N3B C20B 118.6(3) 1_555 1_555 1_555 no
C16B N3B Cu 129.0(4) 1_555 1_555 1_555 no
C20B N3B Cu 111.7(4) 1_555 1_555 1_555 no
CuB N4B C1B 106.1(6) 1_555 1_555 1_555 no
CuB N4B C8B 107.0(6) 1_555 1_555 1_555 no
CuB N4B C15B 108.9(6) 1_555 1_555 1_555 no
C1B N4B C8B 111.2(8) 1_555 1_555 1_555 no
C1B N4B C15B 110.6(8) 1_555 1_555 1_555 no
C8B N4B C15B 112.8(8) 1_555 1_555 1_555 no
N4B C1B C2B 112.4(9) 1_555 1_555 1_555 no
N1B C2B C1B 115.9(7) 1_555 1_555 1_555 no
N1B C2B C3B 121.7(4) 1_555 1_555 1_555 no
C1B C2B C3B 122.4(8) 1_555 1_555 1_555 no
C2B C3B C4B 119.3(5) 1_555 1_555 1_555 no
C3B C4B C5B 119.7(5) 1_555 1_555 1_555 no
C4B C5B C6B 118.1(5) 1_555 1_555 1_555 no
N1B C6B C5B 122.7(5) 1_555 1_555 1_555 no
N1B C6B C7B 112.9(7) 1_555 1_555 1_555 no
C5B C6B C7B 124.3(8) 1_555 1_555 1_555 no
O1B C7B C6B 109.8(10) 1_555 1_555 1_555 no
N4B C8B C9B 111.0(8) 1_555 1_555 1_555 no
N2B C9B C8B 112.2(6) 1_555 1_555 1_555 no
N2B C9B C10B 121.7(4) 1_555 1_555 1_555 no
C8B C9B C10B 126.1(7) 1_555 1_555 1_555 no
C9B C10B C11B 119.3(5) 1_555 1_555 1_555 no
C10B C11B C12B 119.7(5) 1_555 1_555 1_555 no
C11B C12B C13B 118.1(5) 1_555 1_555 1_555 no
N2B C13B C12B 122.7(5) 1_555 1_555 1_555 no
N2B C13B C14B 111.6(7) 1_555 1_555 1_555 no
C12B C13B C14B 125.6(7) 1_555 1_555 1_555 no
O2B C14B C13B 110.9(8) 1_555 1_555 1_555 no
N4B C15B C16B 111.1(8) 1_555 1_555 1_555 no
N3B C16B C15B 117.2(6) 1_555 1_555 1_555 no
N3B C16B C17B 121.7(4) 1_555 1_555 1_555 no
C15B C16B C17B 121.0(7) 1_555 1_555 1_555 no
C16B C17B C18B 119.3(5) 1_555 1_555 1_555 no
C17B C18B C19B 119.7(5) 1_555 1_555 1_555 no
C18B C19B C20B 118.1(5) 1_555 1_555 1_555 no
N3B C20B C19B 122.7(5) 1_555 1_555 1_555 no
N3B C20B C21B 117.6(7) 1_555 1_555 1_555 no
C19B C20B C21B 119.7(7) 1_555 1_555 1_555 no
O3B C21B C20B 110.9(8) 1_555 1_555 1_555 no
O3A Cu N3A 82.6(3) 1_555 1_555 1_555 no
O3A Cu O3B 134.0(3) 1_555 1_555 1_555 no
O3A Cu N3B 95.6(3) 1_555 1_555 1_555 no
O3A Cu Br 116.0(2) 1_555 1_555 1_555 no
N3A Cu O3B 94.6(3) 1_555 1_555 1_555 no
N3A Cu N3B 173.7(3) 1_555 1_555 1_555 no
N3A Cu Br 93.8(2) 1_555 1_555 1_555 no
O3B Cu N3B 82.3(3) 1_555 1_555 1_555 no
O3B Cu Br 110.1(2) 1_555 1_555 1_555 no
N3B Cu Br 92.4(2) 1_555 1_555 1_555 no
F B F 109.5 1_555 1_555 1_555 no
C1T1 O1T1 C4T1 97.9(16) 1_555 1_555 1_555 no
O1T1 C1T1 C2T1 103.7(8) 1_555 1_555 1_555 no
C1T1 C2T1 C3T1 101.4(8) 1_555 1_555 1_555 no
C2T1 C3T1 C4T1 101.5(11) 1_555 1_555 1_555 no
O1T1 C4T1 C3T1 99.9(14) 1_555 1_555 1_555 no
C1T' O1T' C4T' 108.9(8) 1_555 1_555 1_555 no
O1T' C1T' C2T' 106.4(7) 1_555 1_555 1_555 no
C1T' C2T' C3T' 105.4(6) 1_555 1_555 1_555 no
C2T' C3T' C4T' 106.3(6) 1_555 1_555 1_555 no
O1T' C4T' C3T' 107.9(5) 1_555 1_555 1_555 no
OBu C1Bu C2Bu 107.2(13) 1_555 1_555 1_555 no
C1Bu C2Bu C2Bu 106.0(14) 1_555 1_555 3_555 no

loop_
_geom_bond_atom_site_label_1
_geom_bond_atom_site_label_2
_geom_bond_distance
_geom_bond_site_symmetry_1
_geom_bond_site_symmetry_2
_geom_bond_publ_flag
CuA O2A 1.976(6) 1_555 1_555 no
CuA N1A 2.220(5) 1_555 1_555 no
CuA N2A 1.889(5) 1_555 1_555 no
CuA N4A 2.082(8) 1_555 1_555 no
CuA O3B 1.907(6) 1_555 1_555 no
O1A C7A 1.374(13) 1_555 1_555 no
O2A C14A 1.422(12) 1_555 1_555 no
O3A C21A 1.397(11) 1_555 1_555 no
O3A CuB 1.914(6) 1_555 1_555 no
O3A Cu 1.950(6) 1_555 1_555 no
N1A C2A 1.360(5) 1_555 1_555 no
N1A C6A 1.334(5) 1_555 1_555 no
N2A C9A 1.360(5) 1_555 1_555 no
N2A C13A 1.334(5) 1_555 1_555 no
N3A C16A 1.360(5) 1_555 1_555 no
N3A C20A 1.334(5) 1_555 1_555 no
N3A Cu 2.053(5) 1_555 1_555 no
N4A C1A 1.496(12) 1_555 1_555 no
N4A C8A 1.496(12) 1_555 1_555 no
N4A C15A 1.491(13) 1_555 1_555 no
C1A C2A 1.507(12) 1_555 1_555 no
C2A C3A 1.367(5) 1_555 1_555 no
C3A C4A 1.372(6) 1_555 1_555 no
C4A C5A 1.389(7) 1_555 1_555 no
C5A C6A 1.375(6) 1_555 1_555 no
C6A C7A 1.501(14) 1_555 1_555 no
C8A C9A 1.498(12) 1_555 1_555 no
C9A C10A 1.367(5) 1_555 1_555 no
C10A C11A 1.372(6) 1_555 1_555 no
C11A C12A 1.389(7) 1_555 1_555 no
C12A C13A 1.375(6) 1_555 1_555 no
C13A C14A 1.534(13) 1_555 1_555 no
C15A C16A 1.498(12) 1_555 1_555 no
C16A C17A 1.367(5) 1_555 1_555 no
C17A C18A 1.372(6) 1_555 1_555 no
C18A C19A 1.389(7) 1_555 1_555 no
C19A C20A 1.375(6) 1_555 1_555 no
C20A C21A 1.492(12) 1_555 1_555 no
CuB O2B 1.984(7) 1_555 1_555 no
CuB N1B 2.252(6) 1_555 1_555 no
CuB N2B 1.892(5) 1_555 1_555 no
CuB N4B 2.101(8) 1_555 1_555 no
O1B C7B 1.426(13) 1_555 1_555 no
O2B C14B 1.423(12) 1_555 1_555 no
O3B C21B 1.399(11) 1_555 1_555 no
O3B Cu 1.955(7) 1_555 1_555 no
N1B C2B 1.360(5) 1_555 1_555 no
N1B C6B 1.334(5) 1_555 1_555 no
N2B C9B 1.360(5) 1_555 1_555 no
N2B C13B 1.334(5) 1_555 1_555 no
N3B C16B 1.360(5) 1_555 1_555 no
N3B C20B 1.334(5) 1_555 1_555 no
N3B Cu 2.055(5) 1_555 1_555 no
N4B C1B 1.475(13) 1_555 1_555 no
N4B C8B 1.493(13) 1_555 1_555 no
N4B C15B 1.506(13) 1_555 1_555 no
C1B C2B 1.472(13) 1_555 1_555 no
C2B C3B 1.367(5) 1_555 1_555 no
C3B C4B 1.372(6) 1_555 1_555 no
C4B C5B 1.389(7) 1_555 1_555 no
C5B C6B 1.375(6) 1_555 1_555 no
C6B C7B 1.526(15) 1_555 1_555 no
C8B C9B 1.521(12) 1_555 1_555 no
C9B C10B 1.367(5) 1_555 1_555 no
C10B C11B 1.372(6) 1_555 1_555 no
C11B C12B 1.389(7) 1_555 1_555 no
C12B C13B 1.375(6) 1_555 1_555 no
C13B C14B 1.547(12) 1_555 1_555 no
C15B C16B 1.501(12) 1_555 1_555 no
C16B C17B 1.367(5) 1_555 1_555 no
C17B C18B 1.372(6) 1_555 1_555 no
C18B C19B 1.389(7) 1_555 1_555 no
C19B C20B 1.375(6) 1_555 1_555 no
C20B C21B 1.506(12) 1_555 1_555 no
Cu Br 2.603(2) 1_555 1_555 no
B F 1.326(4) 1_555 1_555 no
O1T1 C1T1 1.407(14) 1_555 1_555 no
O1T1 C4T1 1.387(19) 1_555 1_555 no
C1T1 C2T1 1.501(14) 1_555 1_555 no
C2T1 C3T1 1.491(18) 1_555 1_555 no
C3T1 C4T1 1.481(21) 1_555 1_555 no
O1T' C1T' 1.415(10) 1_555 1_555 no
O1T' C4T' 1.413(13) 1_555 1_555 no
C1T' C2T' 1.487(13) 1_555 1_555 no
C2T' C3T' 1.477(15) 1_555 1_555 no
C3T' C4T' 1.473(16) 1_555 1_555 no
OBu C1Bu 1.369(10) 1_555 1_555 no
C1Bu C2Bu 1.482(10) 1_555 1_555 no
C2Bu C2Bu 1.475(16) 1_555 3_555 no
